data_7717419
loop_
_publ_author_name
'Guan, Yiwen'
'Xu, Xian'
'Xu, Xin'

_publ_section_title
;
 Reactions of a Geminal Sc/P Lewis Pair with Pyridotetrazole and Beyond
;
_journal_name_full 'Dalton Transactions'
_journal_paper_doi 10.1039/D4DT02838D
_journal_year 2024
_chemical_formula_moiety 'C91 H125 N5 O4 P2 Sc2'
_chemical_formula_sum 'C91 H125 N5 O4 P2 Sc2'
_chemical_formula_weight 1504.81
_space_group_crystal_system monoclinic
_space_group_IT_number 14
_space_group_name_Hall '-P 2ybc'
_space_group_name_H-M_alt 'P 1 21/c 1'
_atom_sites_solution_hydrogens geom
_atom_sites_solution_primary iterative
_audit_creation_date 2024-10-08
_audit_creation_method
;
Olex2 1.5
(compiled 2024.02.16 svn.r378c4104 for OlexSys, GUI svn.r6928)
;
_audit_update_record
;
2024-10-09 deposited with the CCDC.	2024-11-05 downloaded from the CCDC.
;
_cell_angle_alpha 90
_cell_angle_beta 113.566(9)
_cell_angle_gamma 90
_cell_formula_units_Z 4
_cell_length_a 25.380(7)
_cell_length_b 12.984(3)
_cell_length_c 29.626(7)
_cell_measurement_reflns_used 9534
_cell_measurement_temperature 150.00
_cell_measurement_theta_max 59.688
_cell_measurement_theta_min 2.647
_cell_volume 8949(4)
_computing_cell_refinement 'SAINT V8.40B (?, 2016)'
_computing_data_reduction 'SAINT V8.40B (?, 2016)'
_computing_molecular_graphics 'Olex2 1.5 (Dolomanov et al., 2009)'
_computing_publication_material 'Olex2 1.5 (Dolomanov et al., 2009)'
_computing_structure_refinement 'SHELXL 2018/3 (Sheldrick, 2015)'
_computing_structure_solution 'olex2.solve 1.5 (Bourhis et al., 2015)'
_diffrn_ambient_temperature 150.15
_diffrn_measured_fraction_theta_full 0.999
_diffrn_measured_fraction_theta_max 0.999
_diffrn_measurement_device_type 'Bruker APEX-II CCD'
_diffrn_radiation_type GaK\a
_diffrn_radiation_wavelength 1.34139
_diffrn_reflns_av_R_equivalents 0.1543
_diffrn_reflns_av_unetI/netI 0.0887
_diffrn_reflns_Laue_measured_fraction_full 0.999
_diffrn_reflns_Laue_measured_fraction_max 0.999
_diffrn_reflns_limit_h_max 30
_diffrn_reflns_limit_h_min -30
_diffrn_reflns_limit_k_max 13
_diffrn_reflns_limit_k_min -15
_diffrn_reflns_limit_l_max 35
_diffrn_reflns_limit_l_min -35
_diffrn_reflns_number 115648
_diffrn_reflns_point_group_measured_fraction_full 0.999
_diffrn_reflns_point_group_measured_fraction_max 0.999
_diffrn_reflns_theta_full 52.982
_diffrn_reflns_theta_max 52.982
_diffrn_reflns_theta_min 2.647
_diffrn_source_current 3.57
_diffrn_source_power 0.24947159999999996
_diffrn_source_voltage 69.88
_exptl_absorpt_coefficient_mu 1.345
_exptl_absorpt_correction_T_max 0.7518
_exptl_absorpt_correction_T_min 0.4742
_exptl_absorpt_correction_type multi-scan
_exptl_absorpt_process_details
;
SADABS-2016/2 (Bruker,2016/2) was used for absorption correction.
wR2(int) was 0.1756 before and 0.1027 after correction.
The Ratio of minimum to maximum transmission is 0.6308.
The \l/2 correction factor is Not present.
;
_exptl_crystal_colour 'clear light colourless'
_exptl_crystal_colour_lustre clear
_exptl_crystal_colour_modifier light
_exptl_crystal_colour_primary colourless
_exptl_crystal_density_diffrn 1.117
_exptl_crystal_description block
_exptl_crystal_F_000 3240
_exptl_crystal_size_max 0.1
_exptl_crystal_size_mid 0.06
_exptl_crystal_size_min 0.04
_refine_diff_density_max 0.645
_refine_diff_density_min -0.783
_refine_diff_density_rms 0.109
_refine_ls_extinction_method none
_refine_ls_goodness_of_fit_ref 1.080
_refine_ls_hydrogen_treatment constr
_refine_ls_matrix_type full
_refine_ls_number_parameters 969
_refine_ls_number_reflns 15791
_refine_ls_number_restraints 0
_refine_ls_restrained_S_all 1.080
_refine_ls_R_factor_all 0.0959
_refine_ls_R_factor_gt 0.0786
_refine_ls_shift/su_max 0.008
_refine_ls_shift/su_mean 0.000
_refine_ls_structure_factor_coef Fsqd
_refine_ls_weighting_details 'w=1/[\s^2^(Fo^2^)+(0.1446P)^2^] where P=(Fo^2^+2Fc^2^)/3'
_refine_ls_weighting_scheme calc
_refine_ls_wR_factor_gt 0.2115
_refine_ls_wR_factor_ref 0.2258
_reflns_Friedel_coverage 0.000
_reflns_number_gt 11936
_reflns_number_total 15791
_reflns_threshold_expression 'I > 2\s(I)'
_cod_data_source_file d4dt02838d2.cif
_cod_data_source_block Complex_3_0m_a
_cod_database_code 7717419
_shelx_shelxl_version_number 2018/3
_shelx_space_group_comment
;
The symmetry employed for this shelxl refinement is uniquely defined
by the following loop, which should always be used as a source of
symmetry information in preference to the above space-group names.
They are only intended as comments.
;
_shelx_estimated_absorpt_t_max 0.948
_shelx_estimated_absorpt_t_min 0.877
_olex2_refinement_description
;
1. Fixed Uiso
 At 1.2 times of:
  All C(H) groups
 At 1.5 times of:
  All C(H,H,H) groups
2.a Ternary CH refined with riding coordinates:
 C45(H45)
2.b Aromatic/amide H refined with riding coordinates:
 C46(H46), C47(H47), C44(H44), C81(H81), C87(H87), C38(H38), C66(H66),
 C64(H64), C91(H91), C3(H3), C90(H90), C52(H52), C50(H50), C65(H65), C40(H40),
 C51(H51), C88(H88), C19(H19), C89(H89), C37(H37), C42(H42), C34(H34), C85(H85),
  C82(H82), C43(H43), C5(H5), C4(H4), C17(H17), C41(H41), C36(H36), C18(H18),
 C83(H83), C35(H35), C84(H84)
2.c Idealised Me refined as rotating group:
 C79(H79A,H79B,H79C), C56(H56A,H56B,H56C), C75(H75A,H75B,H75C), C71(H71A,H71B,
 H71C), C78(H78A,H78B,H78C), C22(H22A,H22B,H22C), C61(H61A,H61B,H61C), C69(H69A,
 H69B,H69C), C74(H74A,H74B,H74C), C55(H55A,H55B,H55C), C77(H77A,H77B,H77C),
 C24(H24A,H24B,H24C), C60(H60A,H60B,H60C), C30(H30A,H30B,H30C), C59(H59A,H59B,
 H59C), C70(H70A,H70B,H70C), C73(H73A,H73B,H73C), C57(H57A,H57B,H57C), C31(H31A,
 H31B,H31C), C23(H23A,H23B,H23C), C9(H9A,H9B,H9C), C10(H10A,H10B,H10C), C8(H8A,
 H8B,H8C), C28(H28A,H28B,H28C), C27(H27A,H27B,H27C), C13(H13A,H13B,H13C),
 C32(H32A,H32B,H32C), C14(H14A,H14B,H14C), C26(H26A,H26B,H26C), C12(H12A,H12B,
 H12C)
;
_smtbx_masks_void_probe_radius 1.2
_smtbx_masks_void_truncation_radius 1.2
_olex2_submission_special_instructions 'No special instructions were received'

loop_
_space_group_symop_operation_xyz
'x, y, z'
'-x, y+1/2, -z+1/2'
'-x, -y, -z'
'x, -y-1/2, z-1/2'

loop_
_atom_site_label
_atom_site_type_symbol
_atom_site_fract_x
_atom_site_fract_y
_atom_site_fract_z
_atom_site_U_iso_or_equiv
_atom_site_adp_type
_atom_site_occupancy
_atom_site_site_symmetry_order
_atom_site_calc_flag
_atom_site_refinement_flags_posn
_atom_site_refinement_flags_adp
_atom_site_refinement_flags_occupancy
_atom_site_disorder_assembly
_atom_site_disorder_group
Sc2 Sc 0.14396(2) 0.42955(5) 0.18009(2) 0.0192(6) Uani 1 1 d . . . . .
Sc1 Sc 0.32583(2) 0.31396(5) 0.08317(2) 0.0232(6) Uani 1 1 d . . . . .
P1 P 0.20210(3) 0.27954(7) -0.00563(3) 0.0224(6) Uani 1 1 d . . . . .
P2 P 0.19782(3) 0.61557(7) 0.18353(3) 0.0239(6) Uani 1 1 d . . . . .
O4 O 0.20130(9) 0.33666(17) 0.22770(7) 0.0225(8) Uani 1 1 d . . . . .
O3 O 0.06629(8) 0.37964(17) 0.16409(7) 0.0216(8) Uani 1 1 d . . . . .
O1 O 0.38792(9) 0.23140(19) 0.12634(8) 0.0282(8) Uani 1 1 d . . . . .
O2 O 0.35084(9) 0.44322(19) 0.06731(8) 0.0292(8) Uani 1 1 d . . . . .
N2 N 0.24265(11) 0.3492(2) 0.08990(9) 0.0243(8) Uani 1 1 d . . . . .
N5 N 0.12793(11) 0.5904(2) 0.16642(10) 0.0247(8) Uani 1 1 d . . . . .
N1 N 0.26615(11) 0.2328(2) 0.01664(10) 0.0275(9) Uani 1 1 d . . . . .
N4 N 0.16790(10) 0.3857(2) 0.11751(9) 0.0215(8) Uani 1 1 d . . . . .
N3 N 0.14445(11) 0.4051(2) 0.03094(9) 0.0263(9) Uani 1 1 d . . . . .
C62 C 0.23683(13) 0.2673(3) 0.25997(11) 0.0231(9) Uani 1 1 d . . . . .
C48 C 0.01824(13) 0.3419(3) 0.16801(12) 0.0232(9) Uani 1 1 d . . . . .
C33 C 0.18000(13) 0.3485(3) -0.06314(11) 0.0267(10) Uani 1 1 d . . . . .
C46 C 0.13185(13) 0.4056(3) 0.06833(12) 0.0248(9) Uani 1 1 d . . . . .
H46 H 0.093024 0.421436 0.062145 0.030 Uiso 1 1 calc R U . . .
C39 C 0.14557(13) 0.1910(3) -0.00998(12) 0.0274(10) Uani 1 1 d . . . . .
C76 C 0.07873(13) 0.6626(3) 0.14181(12) 0.0280(10) Uani 1 1 d . . . . .
C45 C 0.20328(12) 0.3807(3) 0.03917(11) 0.0224(9) Uani 1 1 d . . . . .
H45 H 0.220124 0.443928 0.030913 0.027 Uiso 1 1 calc R U . . .
C47 C 0.22163(13) 0.3556(3) 0.12370(11) 0.0223(9) Uani 1 1 d . . . . .
H47 H 0.246855 0.337019 0.156209 0.027 Uiso 1 1 calc R U . . .
C67 C 0.28761(13) 0.3001(3) 0.30024(12) 0.0264(10) Uani 1 1 d . . . . .
C53 C 0.01102(13) 0.3478(3) 0.21316(12) 0.0263(9) Uani 1 1 d . . . . .
C86 C 0.22509(14) 0.7042(3) 0.23643(12) 0.0263(9) Uani 1 1 d . . . . .
C1 C 0.39564(13) 0.5114(3) 0.07710(12) 0.0261(10) Uani 1 1 d . . . . .
C58 C 0.04845(14) 0.4070(3) 0.26064(12) 0.0292(10) Uani 1 1 d . . . . .
C49 C -0.02541(13) 0.2946(3) 0.12602(12) 0.0266(10) Uani 1 1 d . . . . .
C15 C 0.42173(13) 0.1464(3) 0.14240(12) 0.0280(10) Uani 1 1 d . . . . .
C79 C 0.02817(14) 0.6277(3) 0.15335(13) 0.0324(10) Uani 1 1 d . . . . .
H79A H 0.020844 0.554354 0.145509 0.049 Uiso 1 1 calc R U . . .
H79B H -0.006068 0.667614 0.133560 0.049 Uiso 1 1 calc R U . . .
H79C H 0.037218 0.638590 0.188396 0.049 Uiso 1 1 calc R U . . .
C56 C 0.02697(14) 0.2304(3) 0.07423(13) 0.0345(10) Uani 1 1 d . . . . .
H56A H 0.062867 0.257914 0.098942 0.052 Uiso 1 1 calc R U . . .
H56B H 0.028132 0.234124 0.041599 0.052 Uiso 1 1 calc R U . . .
H56C H 0.022397 0.158486 0.082047 0.052 Uiso 1 1 calc R U . . .
C80 C 0.21142(14) 0.6873(3) 0.13539(12) 0.0289(10) Uani 1 1 d . . . . .
C68 C 0.16671(14) 0.1159(3) 0.21596(12) 0.0263(9) Uani 1 1 d . . . . .
C44 C 0.14932(14) 0.1378(3) 0.03259(13) 0.0314(10) Uani 1 1 d . . . . .
H44 H 0.179537 0.153554 0.063374 0.038 Uiso 1 1 calc R U . . .
C81 C 0.21540(15) 0.6301(3) 0.09705(13) 0.0347(10) Uani 1 1 d . . . . .
H81 H 0.211993 0.557310 0.097461 0.042 Uiso 1 1 calc R U . . .
C63 C 0.22400(13) 0.1590(3) 0.25355(11) 0.0249(9) Uani 1 1 d . . . . .
C54 C -0.02401(13) 0.2942(3) 0.07438(12) 0.0287(10) Uani 1 1 d . . . . .
C29 C 0.28147(14) 0.1311(3) -0.00092(13) 0.0318(10) Uani 1 1 d . . . . .
C87 C 0.27862(14) 0.7510(3) 0.25003(13) 0.0325(10) Uani 1 1 d . . . . .
H87 H 0.299056 0.743807 0.229445 0.039 Uiso 1 1 calc R U . . .
C16 C 0.47294(14) 0.1366(3) 0.13411(12) 0.0310(10) Uani 1 1 d . . . . .
C6 C 0.42526(14) 0.5517(3) 0.12481(13) 0.0313(10) Uani 1 1 d . . . . .
C75 C 0.25557(15) 0.4778(3) 0.31587(13) 0.0352(10) Uani 1 1 d . . . . .
H75A H 0.269589 0.547087 0.327769 0.053 Uiso 1 1 calc R U . . .
H75B H 0.242146 0.444325 0.338991 0.053 Uiso 1 1 calc R U . . .
H75C H 0.223737 0.482539 0.283406 0.053 Uiso 1 1 calc R U . . .
C38 C 0.12905(15) 0.4074(3) -0.08040(12) 0.0321(10) Uani 1 1 d . . . . .
H38 H 0.103996 0.404476 -0.063688 0.038 Uiso 1 1 calc R U . . .
C66 C 0.32528(14) 0.2257(3) 0.33011(12) 0.0312(10) Uani 1 1 d . . . . .
H66 H 0.358754 0.247325 0.357304 0.037 Uiso 1 1 calc R U . . .
C71 C 0.11577(14) 0.1609(3) 0.22536(14) 0.0312(10) Uani 1 1 d . . . . .
H71A H 0.118807 0.139939 0.258087 0.047 Uiso 1 1 calc R U . . .
H71B H 0.079594 0.135133 0.200324 0.047 Uiso 1 1 calc R U . . .
H71C H 0.116537 0.236223 0.223633 0.047 Uiso 1 1 calc R U . . .
C20 C 0.40555(14) 0.0685(3) 0.16815(13) 0.0316(10) Uani 1 1 d . . . . .
C72 C 0.30464(14) 0.4140(3) 0.31188(12) 0.0287(10) Uani 1 1 d . . . . .
C64 C 0.26456(14) 0.0895(3) 0.28383(12) 0.0295(10) Uani 1 1 d . . . . .
H64 H 0.257157 0.017790 0.278636 0.035 Uiso 1 1 calc R U . . .
C2 C 0.41271(14) 0.5375(3) 0.03817(13) 0.0321(10) Uani 1 1 d . . . . .
C78 C 0.06203(15) 0.6601(3) 0.08584(13) 0.0344(10) Uani 1 1 d . . . . .
H78A H 0.094509 0.684030 0.078684 0.052 Uiso 1 1 calc R U . . .
H78B H 0.028884 0.705299 0.069457 0.052 Uiso 1 1 calc R U . . .
H78C H 0.052056 0.589548 0.073737 0.052 Uiso 1 1 calc R U . . .
C22 C 0.47015(15) 0.2771(3) 0.07213(14) 0.0378(11) Uani 1 1 d . . . . .
H22A H 0.464734 0.225557 0.046509 0.057 Uiso 1 1 calc R U . . .
H22B H 0.491722 0.335770 0.067402 0.057 Uiso 1 1 calc R U . . .
H22C H 0.432561 0.300757 0.070038 0.057 Uiso 1 1 calc R U . . .
C91 C 0.19681(15) 0.7141(3) 0.26830(13) 0.0323(10) Uani 1 1 d . . . . .
H91 H 0.160639 0.681603 0.260262 0.039 Uiso 1 1 calc R U . . .
C61 C 0.10336(14) 0.4572(3) 0.26207(12) 0.0315(10) Uani 1 1 d . . . . .
H61A H 0.130223 0.403759 0.261277 0.047 Uiso 1 1 calc R U . . .
H61B H 0.121031 0.497649 0.292372 0.047 Uiso 1 1 calc R U . . .
H61C H 0.094130 0.502606 0.233489 0.047 Uiso 1 1 calc R U . . .
C69 C 0.15888(14) 0.1366(3) 0.16251(12) 0.0313(10) Uani 1 1 d . . . . .
H69A H 0.163890 0.210306 0.158252 0.047 Uiso 1 1 calc R U . . .
H69B H 0.120217 0.115373 0.139997 0.047 Uiso 1 1 calc R U . . .
H69C H 0.187539 0.097377 0.155237 0.047 Uiso 1 1 calc R U . . .
C3 C 0.46457(15) 0.5891(3) 0.05061(15) 0.0420(12) Uani 1 1 d . . . . .
H3 H 0.477767 0.604281 0.025519 0.050 Uiso 1 1 calc R U . . .
C74 C 0.32217(15) 0.4581(3) 0.27136(13) 0.0352(10) Uani 1 1 d . . . . .
H74A H 0.290068 0.450770 0.239191 0.053 Uiso 1 1 calc R U . . .
H74B H 0.355582 0.420355 0.271314 0.053 Uiso 1 1 calc R U . . .
H74C H 0.331964 0.531152 0.277925 0.053 Uiso 1 1 calc R U . . .
C21 C 0.50368(14) 0.2291(3) 0.12295(13) 0.0328(10) Uani 1 1 d . . . . .
C55 C -0.02075(14) 0.4049(3) 0.05732(12) 0.0315(10) Uani 1 1 d . . . . .
H55A H -0.055740 0.442294 0.053746 0.047 Uiso 1 1 calc R U . . .
H55B H -0.017221 0.403304 0.025574 0.047 Uiso 1 1 calc R U . . .
H55C H 0.012792 0.439707 0.081766 0.047 Uiso 1 1 calc R U . . .
C90 C 0.22096(16) 0.7706(3) 0.31133(13) 0.0370(11) Uani 1 1 d . . . . .
H90 H 0.201037 0.777602 0.332330 0.044 Uiso 1 1 calc R U . . .
C52 C -0.03698(14) 0.2987(3) 0.21563(14) 0.0336(10) Uani 1 1 d . . . . .
H52 H -0.042122 0.301372 0.245654 0.040 Uiso 1 1 calc R U . . .
C50 C -0.07137(14) 0.2471(3) 0.13196(14) 0.0352(10) Uani 1 1 d . . . . .
H50 H -0.099933 0.213794 0.104519 0.042 Uiso 1 1 calc R U . . .
C77 C 0.09185(16) 0.7743(3) 0.15931(15) 0.0397(11) Uani 1 1 d . . . . .
H77A H 0.100594 0.777930 0.194627 0.060 Uiso 1 1 calc R U . . .
H77B H 0.058368 0.817499 0.141206 0.060 Uiso 1 1 calc R U . . .
H77C H 0.124988 0.798868 0.153316 0.060 Uiso 1 1 calc R U . . .
C65 C 0.31520(15) 0.1213(3) 0.32117(13) 0.0353(11) Uani 1 1 d . . . . .
H65 H 0.342751 0.072221 0.340462 0.042 Uiso 1 1 calc R U . . .
C40 C 0.10044(15) 0.1680(3) -0.05495(13) 0.0347(10) Uani 1 1 d . . . . .
H40 H 0.096887 0.204102 -0.083918 0.042 Uiso 1 1 calc R U . . .
C24 C 0.56287(15) 0.2005(4) 0.12423(16) 0.0454(12) Uani 1 1 d . . . . .
H24A H 0.580222 0.261091 0.115909 0.068 Uiso 1 1 calc R U . . .
H24B H 0.558558 0.145609 0.100304 0.068 Uiso 1 1 calc R U . . .
H24C H 0.587679 0.176492 0.157309 0.068 Uiso 1 1 calc R U . . .
C51 C -0.07669(15) 0.2470(3) 0.17659(15) 0.0413(11) Uani 1 1 d . . . . .
H51 H -0.107559 0.211512 0.180121 0.050 Uiso 1 1 calc R U . . .
C60 C 0.06737(17) 0.3332(3) 0.30598(13) 0.0404(11) Uani 1 1 d . . . . .
H60A H 0.033242 0.303377 0.308593 0.061 Uiso 1 1 calc R U . . .
H60B H 0.089404 0.372065 0.336007 0.061 Uiso 1 1 calc R U . . .
H60C H 0.091347 0.277998 0.301802 0.061 Uiso 1 1 calc R U . . .
C88 C 0.30263(15) 0.8079(3) 0.29313(13) 0.0357(11) Uani 1 1 d . . . . .
H88 H 0.338800 0.840548 0.301374 0.043 Uiso 1 1 calc R U . . .
C19 C 0.43311(16) -0.0258(3) 0.17411(15) 0.0416(11) Uani 1 1 d . . . . .
H19 H 0.421528 -0.080516 0.189373 0.050 Uiso 1 1 calc R U . . .
C89 C 0.27428(17) 0.8173(3) 0.32395(14) 0.0411(11) Uani 1 1 d . . . . .
H89 H 0.291033 0.855441 0.353687 0.049 Uiso 1 1 calc R U . . .
C37 C 0.11542(16) 0.4691(3) -0.12137(13) 0.0379(11) Uani 1 1 d . . . . .
H37 H 0.081636 0.510139 -0.132421 0.045 Uiso 1 1 calc R U . . .
C30 C 0.34019(16) 0.1426(3) -0.00278(17) 0.0451(12) Uani 1 1 d . . . . .
H30A H 0.368309 0.164104 0.029604 0.068 Uiso 1 1 calc R U . . .
H30B H 0.338131 0.194579 -0.027401 0.068 Uiso 1 1 calc R U . . .
H30C H 0.351965 0.076446 -0.011734 0.068 Uiso 1 1 calc R U . . .
C59 C 0.01100(17) 0.4940(3) 0.26895(16) 0.0454(12) Uani 1 1 d . . . . .
H59A H -0.001483 0.541517 0.240917 0.068 Uiso 1 1 calc R U . . .
H59B H 0.033699 0.531663 0.299184 0.068 Uiso 1 1 calc R U . . .
H59C H -0.022768 0.463580 0.271992 0.068 Uiso 1 1 calc R U . . .
C70 C 0.16222(16) -0.0015(3) 0.22006(15) 0.0385(11) Uani 1 1 d . . . . .
H70A H 0.194020 -0.034755 0.214907 0.058 Uiso 1 1 calc R U . . .
H70B H 0.125575 -0.025442 0.195030 0.058 Uiso 1 1 calc R U . . .
H70C H 0.164188 -0.019015 0.252873 0.058 Uiso 1 1 calc R U . . .
C42 C 0.06564(16) 0.0401(3) -0.01487(16) 0.0437(12) Uani 1 1 d . . . . .
H42 H 0.038514 -0.011848 -0.016717 0.052 Uiso 1 1 calc R U . . .
C34 C 0.21531(15) 0.3529(4) -0.08855(13) 0.0421(12) Uani 1 1 d . . . . .
H34 H 0.250124 0.314696 -0.077155 0.050 Uiso 1 1 calc R U . . .
C85 C 0.21788(18) 0.7936(3) 0.13366(14) 0.0422(11) Uani 1 1 d . . . . .
H85 H 0.217078 0.835219 0.159747 0.051 Uiso 1 1 calc R U . . .
C73 C 0.35675(16) 0.4281(3) 0.36143(14) 0.0437(12) Uani 1 1 d . . . . .
H73A H 0.364620 0.501762 0.367970 0.066 Uiso 1 1 calc R U . . .
H73B H 0.390487 0.394348 0.359823 0.066 Uiso 1 1 calc R U . . .
H73C H 0.348212 0.397271 0.387939 0.066 Uiso 1 1 calc R U . . .
C82 C 0.22416(18) 0.6760(3) 0.05830(14) 0.0439(12) Uani 1 1 d . . . . .
H82 H 0.226393 0.634691 0.032649 0.053 Uiso 1 1 calc R U . . .
C57 C -0.07887(16) 0.2459(4) 0.03490(14) 0.0445(12) Uani 1 1 d . . . . .
H57A H -0.112528 0.286325 0.032430 0.067 Uiso 1 1 calc R U . . .
H57B H -0.083092 0.175000 0.044297 0.067 Uiso 1 1 calc R U . . .
H57C H -0.075720 0.245829 0.002995 0.067 Uiso 1 1 calc R U . . .
C43 C 0.10958(16) 0.0630(3) 0.03012(15) 0.0401(11) Uani 1 1 d . . . . .
H43 H 0.112341 0.027586 0.059031 0.048 Uiso 1 1 calc R U . . .
C5 C 0.47669(16) 0.6036(3) 0.13419(15) 0.0422(11) Uani 1 1 d . . . . .
H5 H 0.498113 0.629171 0.166416 0.051 Uiso 1 1 calc R U . . .
C4 C 0.49744(16) 0.6190(4) 0.09830(16) 0.0478(12) Uani 1 1 d . . . . .
H4 H 0.534019 0.649820 0.106324 0.057 Uiso 1 1 calc R U . . .
C17 C 0.49835(16) 0.0393(3) 0.14118(15) 0.0431(12) Uani 1 1 d . . . . .
H17 H 0.531198 0.029270 0.133902 0.052 Uiso 1 1 calc R U . . .
C31 C 0.28581(19) 0.0471(3) 0.03670(18) 0.0493(12) Uani 1 1 d . . . . .
H31A H 0.295989 -0.018508 0.025914 0.074 Uiso 1 1 calc R U . . .
H31B H 0.248731 0.040119 0.039403 0.074 Uiso 1 1 calc R U . . .
H31C H 0.315474 0.065924 0.068844 0.074 Uiso 1 1 calc R U . . .
C23 C 0.51365(17) 0.3102(3) 0.16336(16) 0.0461(12) Uani 1 1 d . . . . .
H23A H 0.476504 0.334557 0.162042 0.069 Uiso 1 1 calc R U . . .
H23B H 0.535164 0.368422 0.158135 0.069 Uiso 1 1 calc R U . . .
H23C H 0.535630 0.279449 0.195675 0.069 Uiso 1 1 calc R U . . .
C11 C 0.40276(15) 0.5540(3) 0.16692(13) 0.0342(10) Uani 1 1 d . . . . .
C7 C 0.37402(15) 0.5185(3) -0.01631(13) 0.0377(11) Uani 1 1 d . . . . .
C9 C 0.31385(16) 0.5651(4) -0.02788(14) 0.0462(12) Uani 1 1 d . . . . .
H9A H 0.296411 0.530772 -0.007763 0.069 Uiso 1 1 calc R U . . .
H9B H 0.289426 0.554985 -0.062836 0.069 Uiso 1 1 calc R U . . .
H9C H 0.317635 0.638877 -0.020379 0.069 Uiso 1 1 calc R U . . .
C41 C 0.06079(16) 0.0922(3) -0.05717(15) 0.0425(11) Uani 1 1 d . . . . .
H41 H 0.030320 0.076006 -0.087749 0.051 Uiso 1 1 calc R U . . .
C36 C 0.15145(16) 0.4707(4) -0.14637(13) 0.0446(12) Uani 1 1 d . . . . .
H36 H 0.141897 0.512667 -0.174819 0.054 Uiso 1 1 calc R U . . .
C10 C 0.36840(16) 0.4035(3) -0.02976(13) 0.0406(11) Uani 1 1 d . . . . .
H10A H 0.349777 0.367450 -0.011042 0.061 Uiso 1 1 calc R U . . .
H10B H 0.406695 0.374300 -0.021736 0.061 Uiso 1 1 calc R U . . .
H10C H 0.345161 0.395583 -0.065090 0.061 Uiso 1 1 calc R U . . .
C25 C 0.36461(15) 0.0890(3) 0.19421(14) 0.0353(11) Uani 1 1 d . . . . .
C8 C 0.39730(18) 0.5707(4) -0.05147(15) 0.0503(13) Uani 1 1 d . . . . .
H8A H 0.371180 0.556949 -0.085654 0.075 Uiso 1 1 calc R U . . .
H8B H 0.435490 0.543197 -0.045420 0.075 Uiso 1 1 calc R U . . .
H8C H 0.400016 0.645229 -0.045639 0.075 Uiso 1 1 calc R U . . .
C18 C 0.47722(19) -0.0426(3) 0.15840(17) 0.0504(13) Uani 1 1 d . . . . .
H18 H 0.492580 -0.109766 0.159526 0.060 Uiso 1 1 calc R U . . .
C83 C 0.2296(2) 0.7812(4) 0.05705(15) 0.0525(13) Uani 1 1 d . . . . .
H83 H 0.236135 0.813295 0.030934 0.063 Uiso 1 1 calc R U . . .
C35 C 0.20009(17) 0.4132(4) -0.13074(14) 0.0560(15) Uani 1 1 d . . . . .
H35 H 0.223879 0.414097 -0.148649 0.067 Uiso 1 1 calc R U . . .
C28 C 0.3874(2) 0.1830(4) 0.22850(16) 0.0564(14) Uani 1 1 d . . . . .
H28A H 0.389903 0.242579 0.209139 0.085 Uiso 1 1 calc R U . . .
H28B H 0.425546 0.167401 0.253735 0.085 Uiso 1 1 calc R U . . .
H28C H 0.361031 0.198806 0.244370 0.085 Uiso 1 1 calc R U . . .
C27 C 0.30253(18) 0.1106(5) 0.15973(18) 0.0658(16) Uani 1 1 d . . . . .
H27A H 0.280506 0.129741 0.179113 0.099 Uiso 1 1 calc R U . . .
H27B H 0.285710 0.048689 0.140406 0.099 Uiso 1 1 calc R U . . .
H27C H 0.301399 0.167195 0.137491 0.099 Uiso 1 1 calc R U . . .
C13 C 0.3521(2) 0.4836(4) 0.15981(16) 0.0594(14) Uani 1 1 d . . . . .
H13A H 0.321767 0.494988 0.127036 0.089 Uiso 1 1 calc R U . . .
H13B H 0.337310 0.498889 0.184953 0.089 Uiso 1 1 calc R U . . .
H13C H 0.364757 0.411668 0.162854 0.089 Uiso 1 1 calc R U . . .
C84 C 0.2254(2) 0.8393(4) 0.09462(16) 0.0569(14) Uani 1 1 d . . . . .
H84 H 0.227768 0.912246 0.093510 0.068 Uiso 1 1 calc R U . . .
C32 C 0.23881(19) 0.0950(4) -0.05138(18) 0.0687(17) Uani 1 1 d . . . . .
H32A H 0.232249 0.150574 -0.075406 0.103 Uiso 1 1 calc R U . . .
H32B H 0.202359 0.076524 -0.049397 0.103 Uiso 1 1 calc R U . . .
H32C H 0.254460 0.034753 -0.061703 0.103 Uiso 1 1 calc R U . . .
C14 C 0.3829(2) 0.6646(4) 0.1688(2) 0.0714(16) Uani 1 1 d . . . . .
H14A H 0.348817 0.679338 0.138786 0.107 Uiso 1 1 calc R U . . .
H14B H 0.413757 0.712565 0.171308 0.107 Uiso 1 1 calc R U . . .
H14C H 0.373355 0.672845 0.197575 0.107 Uiso 1 1 calc R U . . .
C26 C 0.3636(2) -0.0016(4) 0.2270(2) 0.0731(17) Uani 1 1 d . . . . .
H26A H 0.340126 0.016410 0.245217 0.110 Uiso 1 1 calc R U . . .
H26B H 0.402939 -0.017019 0.250283 0.110 Uiso 1 1 calc R U . . .
H26C H 0.347255 -0.062226 0.206441 0.110 Uiso 1 1 calc R U . . .
C12 C 0.4501(2) 0.5283(5) 0.21686(17) 0.0748(18) Uani 1 1 d . . . . .
H12A H 0.464248 0.458370 0.216065 0.112 Uiso 1 1 calc R U . . .
H12B H 0.434793 0.532645 0.242355 0.112 Uiso 1 1 calc R U . . .
H12C H 0.481816 0.577433 0.224265 0.112 Uiso 1 1 calc R U . . .

loop_
_atom_site_aniso_label
_atom_site_aniso_U_11
_atom_site_aniso_U_22
_atom_site_aniso_U_33
_atom_site_aniso_U_23
_atom_site_aniso_U_13
_atom_site_aniso_U_12
Sc2 0.0147(6) 0.0248(7) 0.0218(7) 0.0001(2) 0.0113(3) -0.0004(2)
Sc1 0.0135(6) 0.0327(7) 0.0257(7) 0.0012(3) 0.0104(3) 0.0018(2)
P1 0.0152(7) 0.0318(8) 0.0235(7) -0.0003(3) 0.0114(4) 0.0025(3)
P2 0.0209(7) 0.0258(8) 0.0283(7) -0.0009(3) 0.0134(4) -0.0032(3)
O4 0.0195(12) 0.0253(15) 0.0247(12) 0.0027(9) 0.0108(9) 0.0004(9)
O3 0.0162(12) 0.0271(15) 0.0265(12) -0.0004(9) 0.0138(9) -0.0010(9)
O1 0.0172(12) 0.0356(16) 0.0317(13) 0.0064(10) 0.0096(9) 0.0056(10)
O2 0.0218(13) 0.0354(17) 0.0335(14) 0.0031(10) 0.0145(10) -0.0006(10)
N2 0.0189(14) 0.0336(19) 0.0229(14) -0.0005(12) 0.0110(11) -0.0008(12)
N5 0.0217(15) 0.0270(18) 0.0293(15) -0.0038(12) 0.0144(11) -0.0034(12)
N1 0.0198(15) 0.0334(19) 0.0334(16) -0.0030(13) 0.0149(12) 0.0027(12)
N4 0.0195(14) 0.0229(17) 0.0269(15) 0.0019(11) 0.0143(11) 0.0011(11)
N3 0.0186(14) 0.037(2) 0.0263(15) -0.0004(12) 0.0118(11) 0.0056(12)
C62 0.0210(16) 0.030(2) 0.0265(17) 0.0020(14) 0.0176(13) 0.0035(14)
C48 0.0162(16) 0.024(2) 0.0335(18) 0.0051(14) 0.0143(13) 0.0035(13)
C33 0.0209(17) 0.039(2) 0.0223(17) -0.0037(15) 0.0110(13) -0.0035(15)
C46 0.0181(16) 0.028(2) 0.0323(18) -0.0025(14) 0.0140(13) -0.0009(14)
C39 0.0196(17) 0.033(2) 0.0335(19) -0.0007(15) 0.0150(14) 0.0027(14)
C76 0.0194(17) 0.030(2) 0.0323(19) -0.0031(15) 0.0080(14) 0.0005(14)
C45 0.0166(16) 0.029(2) 0.0243(17) 0.0006(13) 0.0107(12) 0.0025(13)
C47 0.0191(16) 0.027(2) 0.0224(16) 0.0012(13) 0.0099(12) -0.0012(13)
C67 0.0198(16) 0.035(2) 0.0281(18) 0.0012(15) 0.0140(13) -0.0009(14)
C53 0.0225(17) 0.028(2) 0.0356(19) 0.0053(15) 0.0190(14) 0.0077(14)
C86 0.0244(17) 0.025(2) 0.0298(18) 0.0017(14) 0.0112(14) 0.0025(14)
C1 0.0176(16) 0.028(2) 0.0334(18) 0.0078(14) 0.0109(13) 0.0026(14)
C58 0.0280(18) 0.034(2) 0.0343(19) 0.0001(15) 0.0218(15) 0.0007(15)
C49 0.0163(16) 0.028(2) 0.0378(19) 0.0039(15) 0.0135(14) 0.0022(14)
C15 0.0217(17) 0.034(2) 0.0289(18) 0.0017(15) 0.0105(14) 0.0031(15)
C79 0.0263(18) 0.037(2) 0.038(2) -0.0007(16) 0.0170(15) 0.0045(16)
C56 0.0263(19) 0.038(3) 0.039(2) -0.0106(17) 0.0123(15) 0.0006(16)
C80 0.0260(18) 0.031(2) 0.0334(19) 0.0019(15) 0.0158(14) -0.0064(15)
C68 0.0242(17) 0.027(2) 0.0325(18) 0.0000(14) 0.0161(14) 0.0001(14)
C44 0.0257(18) 0.039(2) 0.0351(19) -0.0047(16) 0.0181(15) -0.0018(16)
C81 0.034(2) 0.034(2) 0.041(2) -0.0023(17) 0.0203(16) -0.0098(16)
C63 0.0221(17) 0.032(2) 0.0267(17) 0.0034(14) 0.0164(13) 0.0031(14)
C54 0.0180(17) 0.033(2) 0.0333(19) -0.0033(15) 0.0085(14) -0.0028(14)
C29 0.0243(18) 0.038(2) 0.037(2) -0.0067(16) 0.0156(15) 0.0060(15)
C87 0.0250(18) 0.033(2) 0.042(2) -0.0019(16) 0.0162(15) -0.0031(15)
C16 0.0199(17) 0.045(3) 0.0306(18) 0.0043(16) 0.0125(14) 0.0053(15)
C6 0.0215(17) 0.034(2) 0.039(2) 0.0079(16) 0.0125(15) 0.0010(15)
C75 0.033(2) 0.040(3) 0.0340(19) -0.0074(16) 0.0148(15) -0.0067(17)
C38 0.0298(19) 0.042(2) 0.0317(19) 0.0029(16) 0.0198(15) 0.0060(16)
C66 0.0217(17) 0.044(3) 0.0274(18) 0.0040(16) 0.0092(14) -0.0001(15)
C71 0.0246(18) 0.027(2) 0.047(2) 0.0031(16) 0.0196(15) -0.0019(15)
C20 0.0241(18) 0.037(2) 0.037(2) 0.0017(16) 0.0159(15) 0.0023(15)
C72 0.0226(17) 0.035(2) 0.0289(18) 0.0002(15) 0.0104(14) -0.0050(15)
C64 0.0298(19) 0.033(2) 0.0333(19) 0.0057(15) 0.0208(15) 0.0042(15)
C2 0.0239(18) 0.038(2) 0.039(2) 0.0059(16) 0.0176(15) 0.0068(15)
C78 0.0297(19) 0.038(3) 0.034(2) 0.0051(16) 0.0109(15) 0.0020(16)
C22 0.0234(18) 0.049(3) 0.046(2) 0.0118(19) 0.0191(16) 0.0019(17)
C91 0.0284(19) 0.034(2) 0.036(2) 0.0021(16) 0.0140(15) -0.0010(15)
C61 0.0301(19) 0.040(2) 0.0300(18) -0.0062(16) 0.0182(15) -0.0045(16)
C69 0.0251(18) 0.037(2) 0.0312(19) -0.0060(16) 0.0101(14) -0.0038(15)
C3 0.028(2) 0.050(3) 0.054(2) 0.017(2) 0.0230(18) 0.0014(18)
C74 0.0252(18) 0.041(3) 0.041(2) 0.0068(17) 0.0155(15) -0.0056(16)
C21 0.0199(17) 0.043(3) 0.037(2) 0.0051(17) 0.0132(14) 0.0036(15)
C55 0.0260(18) 0.039(2) 0.0315(19) -0.0004(16) 0.0138(14) 0.0016(16)
C90 0.039(2) 0.040(3) 0.036(2) -0.0042(17) 0.0183(16) -0.0003(18)
C52 0.0264(18) 0.040(3) 0.042(2) 0.0087(17) 0.0222(16) 0.0008(16)
C50 0.0236(18) 0.038(3) 0.043(2) -0.0021(17) 0.0122(15) -0.0080(16)
C77 0.033(2) 0.029(2) 0.056(2) -0.0038(18) 0.0163(18) 0.0017(17)
C65 0.0286(19) 0.041(3) 0.038(2) 0.0105(17) 0.0152(16) 0.0083(17)
C40 0.0287(19) 0.039(3) 0.034(2) -0.0008(16) 0.0103(15) 0.0007(16)
C24 0.0218(19) 0.061(3) 0.058(3) 0.013(2) 0.0201(18) 0.0043(18)
C51 0.0261(19) 0.050(3) 0.055(2) 0.006(2) 0.0240(18) -0.0074(18)
C60 0.041(2) 0.053(3) 0.032(2) 0.0029(18) 0.0203(17) -0.0039(19)
C88 0.0218(18) 0.036(3) 0.041(2) -0.0001(17) 0.0046(15) -0.0040(15)
C19 0.040(2) 0.042(3) 0.052(2) 0.0098(19) 0.0285(19) 0.0054(19)
C89 0.044(2) 0.035(3) 0.033(2) -0.0071(17) 0.0046(17) -0.0065(18)
C37 0.036(2) 0.049(3) 0.032(2) 0.0045(17) 0.0166(16) 0.0062(18)
C30 0.037(2) 0.042(3) 0.073(3) -0.003(2) 0.040(2) 0.0068(18)
C59 0.046(2) 0.047(3) 0.060(3) -0.007(2) 0.039(2) 0.001(2)
C70 0.035(2) 0.031(3) 0.052(2) -0.0018(18) 0.0200(17) -0.0016(17)
C42 0.032(2) 0.042(3) 0.068(3) -0.016(2) 0.032(2) -0.0130(18)
C34 0.0224(18) 0.080(3) 0.0297(19) 0.0100(19) 0.0161(15) 0.0113(18)
C85 0.058(3) 0.036(3) 0.042(2) -0.0003(18) 0.0288(19) -0.0087(19)
C73 0.037(2) 0.050(3) 0.034(2) 0.0026(18) 0.0039(17) -0.0107(18)
C82 0.054(3) 0.046(3) 0.039(2) -0.0034(18) 0.0256(19) -0.012(2)
C57 0.029(2) 0.059(3) 0.039(2) -0.0067(19) 0.0072(16) -0.0114(19)
C43 0.042(2) 0.043(3) 0.050(2) -0.0022(18) 0.0336(19) -0.0036(18)
C5 0.027(2) 0.051(3) 0.044(2) 0.0014(19) 0.0093(16) -0.0059(18)
C4 0.025(2) 0.060(3) 0.059(3) 0.010(2) 0.0185(18) -0.0079(19)
C17 0.034(2) 0.046(3) 0.063(3) 0.009(2) 0.0324(19) 0.0089(18)
C31 0.054(3) 0.033(3) 0.078(3) 0.000(2) 0.043(2) 0.003(2)
C23 0.032(2) 0.048(3) 0.058(3) -0.002(2) 0.0184(19) -0.0077(18)
C11 0.0284(19) 0.041(3) 0.036(2) -0.0035(16) 0.0156(15) -0.0028(16)
C7 0.0293(19) 0.052(3) 0.038(2) 0.0143(18) 0.0204(16) 0.0070(17)
C9 0.036(2) 0.065(3) 0.040(2) 0.017(2) 0.0173(17) 0.014(2)
C41 0.0259(19) 0.046(3) 0.050(2) -0.007(2) 0.0094(17) -0.0041(17)
C36 0.039(2) 0.068(3) 0.0275(19) 0.0090(19) 0.0142(16) -0.005(2)
C10 0.037(2) 0.056(3) 0.032(2) 0.0089(18) 0.0182(16) 0.0065(19)
C25 0.0304(19) 0.043(3) 0.042(2) 0.0076(17) 0.0247(16) 0.0035(17)
C8 0.048(2) 0.067(3) 0.045(2) 0.020(2) 0.028(2) 0.009(2)
C18 0.055(3) 0.036(3) 0.079(3) 0.009(2) 0.046(2) 0.015(2)
C83 0.068(3) 0.053(3) 0.043(2) 0.001(2) 0.029(2) -0.025(2)
C35 0.033(2) 0.108(4) 0.035(2) 0.021(2) 0.0212(18) 0.006(2)
C28 0.056(3) 0.077(4) 0.048(3) -0.010(2) 0.033(2) 0.000(2)
C27 0.037(2) 0.101(4) 0.072(3) 0.017(3) 0.035(2) 0.013(3)
C13 0.073(3) 0.073(4) 0.049(3) -0.007(2) 0.043(2) -0.019(3)
C84 0.089(4) 0.035(3) 0.053(3) 0.004(2) 0.036(2) -0.019(2)
C32 0.046(3) 0.077(4) 0.064(3) -0.037(3) 0.003(2) 0.025(2)
C14 0.073(4) 0.064(4) 0.097(4) -0.013(3) 0.055(3) -0.003(3)
C26 0.096(4) 0.060(4) 0.103(4) 0.027(3) 0.082(4) 0.017(3)
C12 0.053(3) 0.128(5) 0.044(3) -0.007(3) 0.020(2) -0.003(3)

loop_
_atom_type_symbol
_atom_type_description
_atom_type_scat_dispersion_real
_atom_type_scat_dispersion_imag
_atom_type_scat_source
C C 0.0137 0.0067 'International Tables Vol C Tables 4.2.6.8 and 6.1.1.4'
H H 0.0000 0.0000 'International Tables Vol C Tables 4.2.6.8 and 6.1.1.4'
N N 0.0241 0.0134 'International Tables Vol C Tables 4.2.6.8 and 6.1.1.4'
O O 0.0389 0.0241 'International Tables Vol C Tables 4.2.6.8 and 6.1.1.4'
P P 0.2543 0.3332 'International Tables Vol C Tables 4.2.6.8 and 6.1.1.4'
Sc Sc 0.3700 1.2039 'International Tables Vol C Tables 4.2.6.8 and 6.1.1.4'

loop_
_geom_angle_atom_site_label_1
_geom_angle_atom_site_label_2
_geom_angle_atom_site_label_3
_geom_angle
_geom_angle_site_symmetry_1
_geom_angle_site_symmetry_3
_geom_angle_publ_flag
O4 Sc2 P2 107.15(7) . . ?
O4 Sc2 N5 139.55(10) . . ?
O4 Sc2 N4 93.98(9) . . ?
O3 Sc2 P2 137.74(7) . . ?
O3 Sc2 O4 110.81(9) . . ?
O3 Sc2 N5 100.48(10) . . ?
O3 Sc2 N4 107.28(9) . . ?
N5 Sc2 P2 37.27(7) . . ?
N5 Sc2 N4 100.68(10) . . ?
N4 Sc2 P2 87.63(7) . . ?
O1 Sc1 O2 112.92(10) . . ?
O1 Sc1 N2 127.40(10) . . ?
O1 Sc1 N1 114.60(11) . . ?
O2 Sc1 N2 104.96(10) . . ?
O2 Sc1 N1 111.95(11) . . ?
N1 Sc1 N2 80.98(10) . . ?
N1 P1 C33 117.12(15) . . ?
N1 P1 C39 115.72(16) . . ?
N1 P1 C45 104.38(14) . . ?
C33 P1 C45 103.54(16) . . ?
C39 P1 C33 108.10(15) . . ?
C39 P1 C45 106.67(15) . . ?
N5 P2 Sc2 50.70(10) . . ?
N5 P2 C86 111.89(14) . . ?
N5 P2 C80 111.57(15) . . ?
C86 P2 Sc2 126.22(11) . . ?
C86 P2 C80 102.68(16) . . ?
C80 P2 Sc2 130.97(12) . . ?
C62 O4 Sc2 175.0(2) . . ?
C48 O3 Sc2 162.6(2) . . ?
C15 O1 Sc1 157.5(2) . . ?
C1 O2 Sc1 146.8(2) . . ?
C45 N2 Sc1 103.96(17) . . ?
C47 N2 Sc1 139.8(2) . . ?
C47 N2 C45 116.0(2) . . ?
P2 N5 Sc2 92.02(13) . . ?
C76 N5 Sc2 139.8(2) . . ?
C76 N5 P2 127.0(2) . . ?
P1 N1 Sc1 113.91(15) . . ?
C29 N1 Sc1 122.58(19) . . ?
C29 N1 P1 122.7(2) . . ?
C46 N4 Sc2 122.2(2) . . ?
C47 N4 Sc2 123.4(2) . . ?
C47 N4 C46 113.4(2) . . ?
C46 N3 C45 117.2(3) . . ?
O4 C62 C67 120.9(3) . . ?
O4 C62 C63 120.2(3) . . ?
C67 C62 C63 118.9(3) . . ?
O3 C48 C53 121.2(3) . . ?
O3 C48 C49 119.3(3) . . ?
C53 C48 C49 119.6(3) . . ?
C38 C33 P1 120.3(2) . . ?
C34 C33 P1 120.7(3) . . ?
C34 C33 C38 118.7(3) . . ?
N4 C46 H46 115.9 . . ?
N3 C46 N4 128.3(3) . . ?
N3 C46 H46 115.9 . . ?
C44 C39 P1 118.8(3) . . ?
C40 C39 P1 122.0(3) . . ?
C40 C39 C44 119.0(3) . . ?
N5 C76 C79 108.5(3) . . ?
N5 C76 C78 109.2(3) . . ?
N5 C76 C77 113.7(3) . . ?
C79 C76 C78 110.0(3) . . ?
C79 C76 C77 107.1(3) . . ?
C77 C76 C78 108.3(3) . . ?
P1 C45 H45 107.0 . . ?
N2 C45 P1 109.8(2) . . ?
N2 C45 H45 107.0 . . ?
N3 C45 P1 108.2(2) . . ?
N3 C45 N2 117.4(2) . . ?
N3 C45 H45 107.0 . . ?
N2 C47 N4 127.4(3) . . ?
N2 C47 H47 116.3 . . ?
N4 C47 H47 116.3 . . ?
C62 C67 C72 123.5(3) . . ?
C66 C67 C62 118.9(3) . . ?
C66 C67 C72 117.5(3) . . ?
C48 C53 C58 128.1(3) . . ?
C52 C53 C48 117.8(3) . . ?
C52 C53 C58 114.1(3) . . ?
C87 C86 P2 120.7(3) . . ?
C87 C86 C91 117.9(3) . . ?
C91 C86 P2 120.7(3) . . ?
O2 C1 C6 120.9(3) . . ?
O2 C1 C2 118.4(3) . . ?
C6 C1 C2 120.7(3) . . ?
C53 C58 C60 110.0(3) . . ?
C53 C58 C59 108.2(3) . . ?
C61 C58 C53 117.3(3) . . ?
C61 C58 C60 106.0(3) . . ?
C61 C58 C59 107.1(3) . . ?
C59 C58 C60 107.8(3) . . ?
C48 C49 C54 123.1(3) . . ?
C50 C49 C48 118.5(3) . . ?
C50 C49 C54 118.5(3) . . ?
O1 C15 C16 120.3(3) . . ?
O1 C15 C20 119.1(3) . . ?
C16 C15 C20 120.6(3) . . ?
C76 C79 H79A 109.5 . . ?
C76 C79 H79B 109.5 . . ?
C76 C79 H79C 109.5 . . ?
H79A C79 H79B 109.5 . . ?
H79A C79 H79C 109.5 . . ?
H79B C79 H79C 109.5 . . ?
H56A C56 H56B 109.5 . . ?
H56A C56 H56C 109.5 . . ?
H56B C56 H56C 109.5 . . ?
C54 C56 H56A 109.5 . . ?
C54 C56 H56B 109.5 . . ?
C54 C56 H56C 109.5 . . ?
C81 C80 P2 117.2(3) . . ?
C81 C80 C85 116.7(3) . . ?
C85 C80 P2 126.1(3) . . ?
C63 C68 C71 110.4(3) . . ?
C69 C68 C63 112.1(3) . . ?
C69 C68 C71 110.3(3) . . ?
C70 C68 C63 112.4(3) . . ?
C70 C68 C71 105.5(3) . . ?
C70 C68 C69 105.8(3) . . ?
C39 C44 H44 119.6 . . ?
C43 C44 C39 120.8(3) . . ?
C43 C44 H44 119.6 . . ?
C80 C81 H81 118.9 . . ?
C82 C81 C80 122.3(4) . . ?
C82 C81 H81 118.9 . . ?
C62 C63 C68 123.3(3) . . ?
C64 C63 C62 118.6(3) . . ?
C64 C63 C68 118.1(3) . . ?
C49 C54 C57 112.3(3) . . ?
C56 C54 C49 110.9(3) . . ?
C56 C54 C57 106.5(3) . . ?
C55 C54 C49 110.4(3) . . ?
C55 C54 C56 110.3(3) . . ?
C55 C54 C57 106.3(3) . . ?
N1 C29 C31 108.8(3) . . ?
N1 C29 C32 114.9(3) . . ?
C30 C29 N1 108.3(3) . . ?
C30 C29 C31 108.1(3) . . ?
C30 C29 C32 108.4(3) . . ?
C32 C29 C31 108.1(4) . . ?
C86 C87 H87 119.4 . . ?
C88 C87 C86 121.1(3) . . ?
C88 C87 H87 119.4 . . ?
C15 C16 C21 123.0(3) . . ?
C17 C16 C15 117.0(3) . . ?
C17 C16 C21 119.7(3) . . ?
C1 C6 C11 126.0(3) . . ?
C5 C6 C1 117.4(3) . . ?
C5 C6 C11 116.2(3) . . ?
H75A C75 H75B 109.5 . . ?
H75A C75 H75C 109.5 . . ?
H75B C75 H75C 109.5 . . ?
C72 C75 H75A 109.5 . . ?
C72 C75 H75B 109.5 . . ?
C72 C75 H75C 109.5 . . ?
C33 C38 H38 119.8 . . ?
C37 C38 C33 120.3(3) . . ?
C37 C38 H38 119.8 . . ?
C67 C66 H66 119.1 . . ?
C65 C66 C67 121.9(3) . . ?
C65 C66 H66 119.1 . . ?
C68 C71 H71A 109.5 . . ?
C68 C71 H71B 109.5 . . ?
C68 C71 H71C 109.5 . . ?
H71A C71 H71B 109.5 . . ?
H71A C71 H71C 109.5 . . ?
H71B C71 H71C 109.5 . . ?
C15 C20 C25 122.8(3) . . ?
C19 C20 C15 117.2(3) . . ?
C19 C20 C25 119.7(3) . . ?
C67 C72 C74 108.9(3) . . ?
C67 C72 C73 112.6(3) . . ?
C75 C72 C67 111.8(3) . . ?
C75 C72 C74 110.7(3) . . ?
C75 C72 C73 105.9(3) . . ?
C73 C72 C74 106.9(3) . . ?
C63 C64 H64 118.9 . . ?
C65 C64 C63 122.2(4) . . ?
C65 C64 H64 118.9 . . ?
C1 C2 C7 122.5(3) . . ?
C3 C2 C1 117.5(3) . . ?
C3 C2 C7 119.7(3) . . ?
C76 C78 H78A 109.5 . . ?
C76 C78 H78B 109.5 . . ?
C76 C78 H78C 109.5 . . ?
H78A C78 H78B 109.5 . . ?
H78A C78 H78C 109.5 . . ?
H78B C78 H78C 109.5 . . ?
H22A C22 H22B 109.5 . . ?
H22A C22 H22C 109.5 . . ?
H22B C22 H22C 109.5 . . ?
C21 C22 H22A 109.5 . . ?
C21 C22 H22B 109.5 . . ?
C21 C22 H22C 109.5 . . ?
C86 C91 H91 119.6 . . ?
C90 C91 C86 120.8(3) . . ?
C90 C91 H91 119.6 . . ?
C58 C61 H61A 109.5 . . ?
C58 C61 H61B 109.5 . . ?
C58 C61 H61C 109.5 . . ?
H61A C61 H61B 109.5 . . ?
H61A C61 H61C 109.5 . . ?
H61B C61 H61C 109.5 . . ?
C68 C69 H69A 109.5 . . ?
C68 C69 H69B 109.5 . . ?
C68 C69 H69C 109.5 . . ?
H69A C69 H69B 109.5 . . ?
H69A C69 H69C 109.5 . . ?
H69B C69 H69C 109.5 . . ?
C2 C3 H3 119.0 . . ?
C4 C3 C2 121.9(4) . . ?
C4 C3 H3 119.0 . . ?
C72 C74 H74A 109.5 . . ?
C72 C74 H74B 109.5 . . ?
C72 C74 H74C 109.5 . . ?
H74A C74 H74B 109.5 . . ?
H74A C74 H74C 109.5 . . ?
H74B C74 H74C 109.5 . . ?
C22 C21 C16 113.4(3) . . ?
C22 C21 C23 109.9(3) . . ?
C24 C21 C16 112.4(3) . . ?
C24 C21 C22 106.1(3) . . ?
C24 C21 C23 107.0(3) . . ?
C23 C21 C16 107.9(3) . . ?
C54 C55 H55A 109.5 . . ?
C54 C55 H55B 109.5 . . ?
C54 C55 H55C 109.5 . . ?
H55A C55 H55B 109.5 . . ?
H55A C55 H55C 109.5 . . ?
H55B C55 H55C 109.5 . . ?
C91 C90 H90 119.9 . . ?
C91 C90 C89 120.3(4) . . ?
C89 C90 H90 119.9 . . ?
C53 C52 H52 118.6 . . ?
C51 C52 C53 122.7(3) . . ?
C51 C52 H52 118.6 . . ?
C49 C50 H50 119.0 . . ?
C51 C50 C49 122.0(3) . . ?
C51 C50 H50 119.0 . . ?
C76 C77 H77A 109.5 . . ?
C76 C77 H77B 109.5 . . ?
C76 C77 H77C 109.5 . . ?
H77A C77 H77B 109.5 . . ?
H77A C77 H77C 109.5 . . ?
H77B C77 H77C 109.5 . . ?
C66 C65 H65 120.4 . . ?
C64 C65 C66 119.2(3) . . ?
C64 C65 H65 120.4 . . ?
C39 C40 H40 120.1 . . ?
C41 C40 C39 119.9(4) . . ?
C41 C40 H40 120.1 . . ?
C21 C24 H24A 109.5 . . ?
C21 C24 H24B 109.5 . . ?
C21 C24 H24C 109.5 . . ?
H24A C24 H24B 109.5 . . ?
H24A C24 H24C 109.5 . . ?
H24B C24 H24C 109.5 . . ?
C52 C51 C50 119.2(3) . . ?
C52 C51 H51 120.4 . . ?
C50 C51 H51 120.4 . . ?
C58 C60 H60A 109.5 . . ?
C58 C60 H60B 109.5 . . ?
C58 C60 H60C 109.5 . . ?
H60A C60 H60B 109.5 . . ?
H60A C60 H60C 109.5 . . ?
H60B C60 H60C 109.5 . . ?
C87 C88 H88 119.9 . . ?
C89 C88 C87 120.3(3) . . ?
C89 C88 H88 119.9 . . ?
C20 C19 H19 119.0 . . ?
C20 C19 C18 122.0(4) . . ?
C18 C19 H19 119.0 . . ?
C90 C89 H89 120.2 . . ?
C88 C89 C90 119.6(3) . . ?
C88 C89 H89 120.2 . . ?
C38 C37 H37 120.3 . . ?
C38 C37 C36 119.5(4) . . ?
C36 C37 H37 120.3 . . ?
C29 C30 H30A 109.5 . . ?
C29 C30 H30B 109.5 . . ?
C29 C30 H30C 109.5 . . ?
H30A C30 H30B 109.5 . . ?
H30A C30 H30C 109.5 . . ?
H30B C30 H30C 109.5 . . ?
C58 C59 H59A 109.5 . . ?
C58 C59 H59B 109.5 . . ?
C58 C59 H59C 109.5 . . ?
H59A C59 H59B 109.5 . . ?
H59A C59 H59C 109.5 . . ?
H59B C59 H59C 109.5 . . ?
C68 C70 H70A 109.5 . . ?
C68 C70 H70B 109.5 . . ?
C68 C70 H70C 109.5 . . ?
H70A C70 H70B 109.5 . . ?
H70A C70 H70C 109.5 . . ?
H70B C70 H70C 109.5 . . ?
C43 C42 H42 119.6 . . ?
C41 C42 H42 119.6 . . ?
C41 C42 C43 120.8(4) . . ?
C33 C34 H34 119.8 . . ?
C33 C34 C35 120.3(3) . . ?
C35 C34 H34 119.8 . . ?
C80 C85 H85 119.5 . . ?
C84 C85 C80 121.0(4) . . ?
C84 C85 H85 119.5 . . ?
C72 C73 H73A 109.5 . . ?
C72 C73 H73B 109.5 . . ?
C72 C73 H73C 109.5 . . ?
H73A C73 H73B 109.5 . . ?
H73A C73 H73C 109.5 . . ?
H73B C73 H73C 109.5 . . ?
C81 C82 H82 120.0 . . ?
C83 C82 C81 120.0(4) . . ?
C83 C82 H82 120.0 . . ?
C54 C57 H57A 109.5 . . ?
C54 C57 H57B 109.5 . . ?
C54 C57 H57C 109.5 . . ?
H57A C57 H57B 109.5 . . ?
H57A C57 H57C 109.5 . . ?
H57B C57 H57C 109.5 . . ?
C44 C43 C42 119.5(4) . . ?
C44 C43 H43 120.3 . . ?
C42 C43 H43 120.3 . . ?
C6 C5 H5 118.9 . . ?
C4 C5 C6 122.2(4) . . ?
C4 C5 H5 118.9 . . ?
C3 C4 H4 120.4 . . ?
C5 C4 C3 119.3(4) . . ?
C5 C4 H4 120.4 . . ?
C16 C17 H17 119.0 . . ?
C18 C17 C16 122.0(3) . . ?
C18 C17 H17 119.0 . . ?
C29 C31 H31A 109.5 . . ?
C29 C31 H31B 109.5 . . ?
C29 C31 H31C 109.5 . . ?
H31A C31 H31B 109.5 . . ?
H31A C31 H31C 109.5 . . ?
H31B C31 H31C 109.5 . . ?
C21 C23 H23A 109.5 . . ?
C21 C23 H23B 109.5 . . ?
C21 C23 H23C 109.5 . . ?
H23A C23 H23B 109.5 . . ?
H23A C23 H23C 109.5 . . ?
H23B C23 H23C 109.5 . . ?
C13 C11 C6 115.8(3) . . ?
C13 C11 C14 107.2(4) . . ?
C13 C11 C12 107.3(4) . . ?
C14 C11 C6 106.1(3) . . ?
C12 C11 C6 111.8(3) . . ?
C12 C11 C14 108.2(4) . . ?
C2 C7 C9 109.2(3) . . ?
C2 C7 C8 112.4(3) . . ?
C10 C7 C2 112.5(3) . . ?
C10 C7 C9 109.9(3) . . ?
C10 C7 C8 105.8(3) . . ?
C8 C7 C9 106.8(3) . . ?
C7 C9 H9A 109.5 . . ?
C7 C9 H9B 109.5 . . ?
C7 C9 H9C 109.5 . . ?
H9A C9 H9B 109.5 . . ?
H9A C9 H9C 109.5 . . ?
H9B C9 H9C 109.5 . . ?
C40 C41 H41 119.9 . . ?
C42 C41 C40 120.1(4) . . ?
C42 C41 H41 119.9 . . ?
C37 C36 H36 119.6 . . ?
C35 C36 C37 120.9(4) . . ?
C35 C36 H36 119.6 . . ?
C7 C10 H10A 109.5 . . ?
C7 C10 H10B 109.5 . . ?
C7 C10 H10C 109.5 . . ?
H10A C10 H10B 109.5 . . ?
H10A C10 H10C 109.5 . . ?
H10B C10 H10C 109.5 . . ?
C28 C25 C20 108.4(3) . . ?
C27 C25 C20 114.8(3) . . ?
C27 C25 C28 108.1(4) . . ?
C27 C25 C26 107.0(4) . . ?
C26 C25 C20 111.6(3) . . ?
C26 C25 C28 106.7(4) . . ?
C7 C8 H8A 109.5 . . ?
C7 C8 H8B 109.5 . . ?
C7 C8 H8C 109.5 . . ?
H8A C8 H8B 109.5 . . ?
H8A C8 H8C 109.5 . . ?
H8B C8 H8C 109.5 . . ?
C19 C18 H18 120.4 . . ?
C17 C18 C19 119.1(4) . . ?
C17 C18 H18 120.4 . . ?
C82 C83 H83 120.7 . . ?
C82 C83 C84 118.7(4) . . ?
C84 C83 H83 120.7 . . ?
C34 C35 H35 119.9 . . ?
C36 C35 C34 120.3(4) . . ?
C36 C35 H35 119.9 . . ?
C25 C28 H28A 109.5 . . ?
C25 C28 H28B 109.5 . . ?
C25 C28 H28C 109.5 . . ?
H28A C28 H28B 109.5 . . ?
H28A C28 H28C 109.5 . . ?
H28B C28 H28C 109.5 . . ?
C25 C27 H27A 109.5 . . ?
C25 C27 H27B 109.5 . . ?
C25 C27 H27C 109.5 . . ?
H27A C27 H27B 109.5 . . ?
H27A C27 H27C 109.5 . . ?
H27B C27 H27C 109.5 . . ?
C11 C13 H13A 109.5 . . ?
C11 C13 H13B 109.5 . . ?
C11 C13 H13C 109.5 . . ?
H13A C13 H13B 109.5 . . ?
H13A C13 H13C 109.5 . . ?
H13B C13 H13C 109.5 . . ?
C85 C84 C83 121.4(4) . . ?
C85 C84 H84 119.3 . . ?
C83 C84 H84 119.3 . . ?
C29 C32 H32A 109.5 . . ?
C29 C32 H32B 109.5 . . ?
C29 C32 H32C 109.5 . . ?
H32A C32 H32B 109.5 . . ?
H32A C32 H32C 109.5 . . ?
H32B C32 H32C 109.5 . . ?
C11 C14 H14A 109.5 . . ?
C11 C14 H14B 109.5 . . ?
C11 C14 H14C 109.5 . . ?
H14A C14 H14B 109.5 . . ?
H14A C14 H14C 109.5 . . ?
H14B C14 H14C 109.5 . . ?
C25 C26 H26A 109.5 . . ?
C25 C26 H26B 109.5 . . ?
C25 C26 H26C 109.5 . . ?
H26A C26 H26B 109.5 . . ?
H26A C26 H26C 109.5 . . ?
H26B C26 H26C 109.5 . . ?
C11 C12 H12A 109.5 . . ?
C11 C12 H12B 109.5 . . ?
C11 C12 H12C 109.5 . . ?
H12A C12 H12B 109.5 . . ?
H12A C12 H12C 109.5 . . ?
H12B C12 H12C 109.5 . . ?

loop_
_geom_bond_atom_site_label_1
_geom_bond_atom_site_label_2
_geom_bond_distance
_geom_bond_site_symmetry_2
_geom_bond_publ_flag
Sc2 P2 2.7571(12) . ?
Sc2 O4 1.980(2) . ?
Sc2 O3 1.945(2) . ?
Sc2 N5 2.135(3) . ?
Sc2 N4 2.243(3) . ?
Sc1 O1 1.912(2) . ?
Sc1 O2 1.918(2) . ?
Sc1 N2 2.246(3) . ?
Sc1 N1 2.214(3) . ?
P1 N1 1.609(3) . ?
P1 C33 1.804(3) . ?
P1 C39 1.802(4) . ?
P1 C45 1.859(3) . ?
P2 N5 1.671(3) . ?
P2 C86 1.842(3) . ?
P2 C80 1.848(3) . ?
O4 C62 1.360(4) . ?
O3 C48 1.361(4) . ?
O1 C15 1.362(4) . ?
O2 C1 1.377(4) . ?
N2 C45 1.491(4) . ?
N2 C47 1.312(4) . ?
N5 C76 1.498(4) . ?
N1 C29 1.526(4) . ?
N4 C46 1.400(4) . ?
N4 C47 1.359(4) . ?
N3 C46 1.270(4) . ?
N3 C45 1.449(4) . ?
C62 C67 1.427(4) . ?
C62 C63 1.438(5) . ?
C48 C53 1.423(4) . ?
C48 C49 1.432(5) . ?
C33 C38 1.411(5) . ?
C33 C34 1.383(5) . ?
C46 H46 0.9500 . ?
C39 C44 1.408(5) . ?
C39 C40 1.398(5) . ?
C76 C79 1.523(5) . ?
C76 C78 1.539(5) . ?
C76 C77 1.531(5) . ?
C45 H45 1.0000 . ?
C47 H47 0.9500 . ?
C67 C66 1.398(5) . ?
C67 C72 1.541(5) . ?
C53 C58 1.551(5) . ?
C53 C52 1.403(5) . ?
C86 C87 1.393(5) . ?
C86 C91 1.402(5) . ?
C1 C6 1.410(5) . ?
C1 C2 1.426(5) . ?
C58 C61 1.524(5) . ?
C58 C60 1.561(5) . ?
C58 C59 1.558(5) . ?
C49 C54 1.545(5) . ?
C49 C50 1.391(5) . ?
C15 C16 1.421(5) . ?
C15 C20 1.423(5) . ?
C79 H79A 0.9800 . ?
C79 H79B 0.9800 . ?
C79 H79C 0.9800 . ?
C56 H56A 0.9800 . ?
C56 H56B 0.9800 . ?
C56 H56C 0.9800 . ?
C56 C54 1.538(5) . ?
C80 C81 1.394(5) . ?
C80 C85 1.394(5) . ?
C68 C63 1.540(5) . ?
C68 C71 1.542(4) . ?
C68 C69 1.539(5) . ?
C68 C70 1.536(5) . ?
C44 H44 0.9500 . ?
C44 C43 1.381(5) . ?
C81 H81 0.9500 . ?
C81 C82 1.388(5) . ?
C63 C64 1.393(5) . ?
C54 C55 1.537(5) . ?
C54 C57 1.548(5) . ?
C29 C30 1.520(5) . ?
C29 C31 1.531(6) . ?
C29 C32 1.527(5) . ?
C87 H87 0.9500 . ?
C87 C88 1.388(5) . ?
C16 C21 1.539(5) . ?
C16 C17 1.396(5) . ?
C6 C5 1.395(5) . ?
C6 C11 1.566(5) . ?
C75 H75A 0.9800 . ?
C75 H75B 0.9800 . ?
C75 H75C 0.9800 . ?
C75 C72 1.539(5) . ?
C38 H38 0.9500 . ?
C38 C37 1.378(5) . ?
C66 H66 0.9500 . ?
C66 C65 1.385(5) . ?
C71 H71A 0.9800 . ?
C71 H71B 0.9800 . ?
C71 H71C 0.9800 . ?
C20 C19 1.386(5) . ?
C20 C25 1.545(5) . ?
C72 C74 1.547(5) . ?
C72 C73 1.545(5) . ?
C64 H64 0.9500 . ?
C64 C65 1.382(5) . ?
C2 C3 1.389(5) . ?
C2 C7 1.537(5) . ?
C78 H78A 0.9800 . ?
C78 H78B 0.9800 . ?
C78 H78C 0.9800 . ?
C22 H22A 0.9800 . ?
C22 H22B 0.9800 . ?
C22 H22C 0.9800 . ?
C22 C21 1.534(5) . ?
C91 H91 0.9500 . ?
C91 C90 1.384(5) . ?
C61 H61A 0.9800 . ?
C61 H61B 0.9800 . ?
C61 H61C 0.9800 . ?
C69 H69A 0.9800 . ?
C69 H69B 0.9800 . ?
C69 H69C 0.9800 . ?
C3 H3 0.9500 . ?
C3 C4 1.378(6) . ?
C74 H74A 0.9800 . ?
C74 H74B 0.9800 . ?
C74 H74C 0.9800 . ?
C21 C24 1.533(5) . ?
C21 C23 1.538(6) . ?
C55 H55A 0.9800 . ?
C55 H55B 0.9800 . ?
C55 H55C 0.9800 . ?
C90 H90 0.9500 . ?
C90 C89 1.391(5) . ?
C52 H52 0.9500 . ?
C52 C51 1.368(5) . ?
C50 H50 0.9500 . ?
C50 C51 1.382(5) . ?
C77 H77A 0.9800 . ?
C77 H77B 0.9800 . ?
C77 H77C 0.9800 . ?
C65 H65 0.9500 . ?
C40 H40 0.9500 . ?
C40 C41 1.391(5) . ?
C24 H24A 0.9800 . ?
C24 H24B 0.9800 . ?
C24 H24C 0.9800 . ?
C51 H51 0.9500 . ?
C60 H60A 0.9800 . ?
C60 H60B 0.9800 . ?
C60 H60C 0.9800 . ?
C88 H88 0.9500 . ?
C88 C89 1.375(6) . ?
C19 H19 0.9500 . ?
C19 C18 1.391(5) . ?
C89 H89 0.9500 . ?
C37 H37 0.9500 . ?
C37 C36 1.388(5) . ?
C30 H30A 0.9800 . ?
C30 H30B 0.9800 . ?
C30 H30C 0.9800 . ?
C59 H59A 0.9800 . ?
C59 H59B 0.9800 . ?
C59 H59C 0.9800 . ?
C70 H70A 0.9800 . ?
C70 H70B 0.9800 . ?
C70 H70C 0.9800 . ?
C42 H42 0.9500 . ?
C42 C43 1.386(6) . ?
C42 C41 1.385(6) . ?
C34 H34 0.9500 . ?
C34 C35 1.392(5) . ?
C85 H85 0.9500 . ?
C85 C84 1.380(6) . ?
C73 H73A 0.9800 . ?
C73 H73B 0.9800 . ?
C73 H73C 0.9800 . ?
C82 H82 0.9500 . ?
C82 C83 1.375(6) . ?
C57 H57A 0.9800 . ?
C57 H57B 0.9800 . ?
C57 H57C 0.9800 . ?
C43 H43 0.9500 . ?
C5 H5 0.9500 . ?
C5 C4 1.377(6) . ?
C4 H4 0.9500 . ?
C17 H17 0.9500 . ?
C17 C18 1.378(6) . ?
C31 H31A 0.9800 . ?
C31 H31B 0.9800 . ?
C31 H31C 0.9800 . ?
C23 H23A 0.9800 . ?
C23 H23B 0.9800 . ?
C23 H23C 0.9800 . ?
C11 C13 1.521(6) . ?
C11 C14 1.531(6) . ?
C11 C12 1.524(6) . ?
C7 C9 1.548(5) . ?
C7 C10 1.537(6) . ?
C7 C8 1.545(5) . ?
C9 H9A 0.9800 . ?
C9 H9B 0.9800 . ?
C9 H9C 0.9800 . ?
C41 H41 0.9500 . ?
C36 H36 0.9500 . ?
C36 C35 1.356(6) . ?
C10 H10A 0.9800 . ?
C10 H10B 0.9800 . ?
C10 H10C 0.9800 . ?
C25 C28 1.545(6) . ?
C25 C27 1.522(5) . ?
C25 C26 1.532(6) . ?
C8 H8A 0.9800 . ?
C8 H8B 0.9800 . ?
C8 H8C 0.9800 . ?
C18 H18 0.9500 . ?
C83 H83 0.9500 . ?
C83 C84 1.384(6) . ?
C35 H35 0.9500 . ?
C28 H28A 0.9800 . ?
C28 H28B 0.9800 . ?
C28 H28C 0.9800 . ?
C27 H27A 0.9800 . ?
C27 H27B 0.9800 . ?
C27 H27C 0.9800 . ?
C13 H13A 0.9800 . ?
C13 H13B 0.9800 . ?
C13 H13C 0.9800 . ?
C84 H84 0.9500 . ?
C32 H32A 0.9800 . ?
C32 H32B 0.9800 . ?
C32 H32C 0.9800 . ?
C14 H14A 0.9800 . ?
C14 H14B 0.9800 . ?
C14 H14C 0.9800 . ?
C26 H26A 0.9800 . ?
C26 H26B 0.9800 . ?
C26 H26C 0.9800 . ?
C12 H12A 0.9800 . ?
C12 H12B 0.9800 . ?
C12 H12C 0.9800 . ?

loop_
_geom_torsion_atom_site_label_1
_geom_torsion_atom_site_label_2
_geom_torsion_atom_site_label_3
_geom_torsion_atom_site_label_4
_geom_torsion
_geom_torsion_site_symmetry_1
_geom_torsion_site_symmetry_2
_geom_torsion_site_symmetry_3
_geom_torsion_site_symmetry_4
_geom_torsion_publ_flag
Sc2 P2 N5 C76 -169.7(3) . . . . ?
Sc2 P2 C86 C87 136.5(3) . . . . ?
Sc2 P2 C86 C91 -33.7(3) . . . . ?
Sc2 P2 C80 C81 -26.6(3) . . . . ?
Sc2 P2 C80 C85 153.1(3) . . . . ?
Sc2 O3 C48 C53 19.5(9) . . . . ?
Sc2 O3 C48 C49 -159.8(6) . . . . ?
Sc2 N5 C76 C79 40.9(4) . . . . ?
Sc2 N5 C76 C78 -78.9(4) . . . . ?
Sc2 N5 C76 C77 160.0(3) . . . . ?
Sc2 N4 C46 N3 163.8(3) . . . . ?
Sc2 N4 C47 N2 -164.7(3) . . . . ?
Sc1 O1 C15 C16 96.0(6) . . . . ?
Sc1 O1 C15 C20 -84.9(6) . . . . ?
Sc1 O2 C1 C6 -57.1(5) . . . . ?
Sc1 O2 C1 C2 120.8(4) . . . . ?
Sc1 N2 C45 P1 53.6(2) . . . . ?
Sc1 N2 C45 N3 177.8(2) . . . . ?
Sc1 N2 C47 N4 175.6(3) . . . . ?
Sc1 N1 C29 C30 -49.9(4) . . . . ?
Sc1 N1 C29 C31 67.3(3) . . . . ?
Sc1 N1 C29 C32 -171.3(3) . . . . ?
P1 N1 C29 C30 141.2(3) . . . . ?
P1 N1 C29 C31 -101.6(3) . . . . ?
P1 N1 C29 C32 19.8(5) . . . . ?
P1 C33 C38 C37 172.8(3) . . . . ?
P1 C33 C34 C35 -174.7(4) . . . . ?
P1 C39 C44 C43 -174.5(3) . . . . ?
P1 C39 C40 C41 174.0(3) . . . . ?
P2 N5 C76 C79 -155.1(2) . . . . ?
P2 N5 C76 C78 85.0(3) . . . . ?
P2 N5 C76 C77 -36.0(4) . . . . ?
P2 C86 C87 C88 -172.2(3) . . . . ?
P2 C86 C91 C90 171.9(3) . . . . ?
P2 C80 C81 C82 178.5(3) . . . . ?
P2 C80 C85 C84 -177.1(3) . . . . ?
O4 C62 C67 C66 -174.8(3) . . . . ?
O4 C62 C67 C72 3.0(5) . . . . ?
O4 C62 C63 C68 -9.4(4) . . . . ?
O4 C62 C63 C64 172.7(3) . . . . ?
O3 C48 C53 C58 9.1(5) . . . . ?
O3 C48 C53 C52 -174.1(3) . . . . ?
O3 C48 C49 C54 -6.8(5) . . . . ?
O3 C48 C49 C50 173.5(3) . . . . ?
O1 C15 C16 C21 20.3(5) . . . . ?
O1 C15 C16 C17 -165.8(3) . . . . ?
O1 C15 C20 C19 165.9(3) . . . . ?
O1 C15 C20 C25 -21.3(5) . . . . ?
O2 C1 C6 C5 167.7(3) . . . . ?
O2 C1 C6 C11 -19.2(5) . . . . ?
O2 C1 C2 C3 -167.3(3) . . . . ?
O2 C1 C2 C7 17.6(5) . . . . ?
N5 P2 C86 C87 -167.0(3) . . . . ?
N5 P2 C86 C91 22.8(3) . . . . ?
N5 P2 C80 C81 -82.6(3) . . . . ?
N5 P2 C80 C85 97.1(3) . . . . ?
N1 P1 C33 C38 -168.3(3) . . . . ?
N1 P1 C33 C34 5.2(4) . . . . ?
N1 P1 C39 C44 54.6(3) . . . . ?
N1 P1 C39 C40 -120.6(3) . . . . ?
N1 P1 C45 N2 -33.4(2) . . . . ?
N1 P1 C45 N3 -162.7(2) . . . . ?
C62 C67 C66 C65 1.2(5) . . . . ?
C62 C67 C72 C75 52.8(4) . . . . ?
C62 C67 C72 C74 -69.7(4) . . . . ?
C62 C67 C72 C73 171.9(3) . . . . ?
C62 C63 C64 C65 3.2(5) . . . . ?
C48 C53 C58 C61 -6.6(5) . . . . ?
C48 C53 C58 C60 -127.9(4) . . . . ?
C48 C53 C58 C59 114.6(4) . . . . ?
C48 C53 C52 C51 -0.6(5) . . . . ?
C48 C49 C54 C56 65.8(4) . . . . ?
C48 C49 C54 C55 -56.8(4) . . . . ?
C48 C49 C54 C57 -175.2(3) . . . . ?
C48 C49 C50 C51 1.8(6) . . . . ?
C33 P1 N1 Sc1 108.92(18) . . . . ?
C33 P1 N1 C29 -81.3(3) . . . . ?
C33 P1 C39 C44 -171.8(3) . . . . ?
C33 P1 C39 C40 13.1(3) . . . . ?
C33 P1 C45 N2 -156.5(2) . . . . ?
C33 P1 C45 N3 74.2(2) . . . . ?
C33 C38 C37 C36 1.7(6) . . . . ?
C33 C34 C35 C36 2.2(7) . . . . ?
C46 N4 C47 N2 3.9(5) . . . . ?
C46 N3 C45 P1 130.2(3) . . . . ?
C46 N3 C45 N2 5.3(5) . . . . ?
C39 P1 N1 Sc1 -121.72(17) . . . . ?
C39 P1 N1 C29 48.1(3) . . . . ?
C39 P1 C33 C38 58.8(3) . . . . ?
C39 P1 C33 C34 -127.7(3) . . . . ?
C39 P1 C45 N2 89.6(2) . . . . ?
C39 P1 C45 N3 -39.7(3) . . . . ?
C39 C44 C43 C42 0.2(6) . . . . ?
C39 C40 C41 C42 0.6(6) . . . . ?
C45 P1 N1 Sc1 -4.83(19) . . . . ?
C45 P1 N1 C29 165.0(3) . . . . ?
C45 P1 C33 C38 -54.1(3) . . . . ?
C45 P1 C33 C34 119.4(3) . . . . ?
C45 P1 C39 C44 -61.0(3) . . . . ?
C45 P1 C39 C40 123.8(3) . . . . ?
C45 N2 C47 N4 1.3(5) . . . . ?
C45 N3 C46 N4 0.3(5) . . . . ?
C47 N2 C45 P1 -130.2(3) . . . . ?
C47 N2 C45 N3 -6.0(4) . . . . ?
C47 N4 C46 N3 -4.9(5) . . . . ?
C67 C62 C63 C68 171.4(3) . . . . ?
C67 C62 C63 C64 -6.5(4) . . . . ?
C67 C66 C65 C64 -4.6(5) . . . . ?
C53 C48 C49 C54 173.9(3) . . . . ?
C53 C48 C49 C50 -5.8(5) . . . . ?
C53 C52 C51 C50 -3.4(6) . . . . ?
C86 P2 N5 Sc2 -119.61(14) . . . . ?
C86 P2 N5 C76 70.7(3) . . . . ?
C86 P2 C80 C81 157.4(3) . . . . ?
C86 P2 C80 C85 -22.9(4) . . . . ?
C86 C87 C88 C89 1.4(6) . . . . ?
C86 C91 C90 C89 -1.0(6) . . . . ?
C1 C6 C5 C4 2.3(6) . . . . ?
C1 C6 C11 C13 16.2(6) . . . . ?
C1 C6 C11 C14 -102.7(4) . . . . ?
C1 C6 C11 C12 139.5(4) . . . . ?
C1 C2 C3 C4 -3.1(6) . . . . ?
C1 C2 C7 C9 51.4(5) . . . . ?
C1 C2 C7 C10 -71.0(4) . . . . ?
C1 C2 C7 C8 169.7(4) . . . . ?
C58 C53 C52 C51 176.6(4) . . . . ?
C49 C48 C53 C58 -171.5(3) . . . . ?
C49 C48 C53 C52 5.2(5) . . . . ?
C49 C50 C51 C52 2.8(6) . . . . ?
C15 C16 C21 C22 -69.4(4) . . . . ?
C15 C16 C21 C24 170.2(3) . . . . ?
C15 C16 C21 C23 52.5(4) . . . . ?
C15 C16 C17 C18 -4.0(6) . . . . ?
C15 C20 C19 C18 3.8(6) . . . . ?
C15 C20 C25 C28 -51.9(5) . . . . ?
C15 C20 C25 C27 69.0(5) . . . . ?
C15 C20 C25 C26 -169.1(4) . . . . ?
C80 P2 N5 Sc2 125.98(14) . . . . ?
C80 P2 N5 C76 -43.7(3) . . . . ?
C80 P2 C86 C87 -47.2(3) . . . . ?
C80 P2 C86 C91 142.5(3) . . . . ?
C80 C81 C82 C83 0.4(6) . . . . ?
C80 C85 C84 C83 -3.2(7) . . . . ?
C68 C63 C64 C65 -174.9(3) . . . . ?
C44 C39 C40 C41 -1.2(5) . . . . ?
C81 C80 C85 C84 2.6(6) . . . . ?
C81 C82 C83 C84 -0.8(7) . . . . ?
C63 C62 C67 C66 4.4(4) . . . . ?
C63 C62 C67 C72 -177.7(3) . . . . ?
C63 C64 C65 C66 2.4(5) . . . . ?
C54 C49 C50 C51 -177.9(4) . . . . ?
C87 C86 C91 C90 1.4(5) . . . . ?
C87 C88 C89 C90 -0.9(6) . . . . ?
C16 C15 C20 C19 -15.0(5) . . . . ?
C16 C15 C20 C25 157.8(3) . . . . ?
C16 C17 C18 C19 -6.9(7) . . . . ?
C6 C1 C2 C3 10.5(5) . . . . ?
C6 C1 C2 C7 -164.5(3) . . . . ?
C6 C5 C4 C3 4.9(7) . . . . ?
C38 C33 C34 C35 -1.1(6) . . . . ?
C38 C37 C36 C35 -0.6(7) . . . . ?
C66 C67 C72 C75 -129.3(3) . . . . ?
C66 C67 C72 C74 108.1(3) . . . . ?
C66 C67 C72 C73 -10.2(4) . . . . ?
C71 C68 C63 C62 -57.2(4) . . . . ?
C71 C68 C63 C64 120.7(3) . . . . ?
C20 C15 C16 C21 -158.8(3) . . . . ?
C20 C15 C16 C17 15.1(5) . . . . ?
C20 C19 C18 C17 7.0(7) . . . . ?
C72 C67 C66 C65 -176.8(3) . . . . ?
C2 C1 C6 C5 -10.1(5) . . . . ?
C2 C1 C6 C11 163.0(3) . . . . ?
C2 C3 C4 C5 -4.4(7) . . . . ?
C91 C86 C87 C88 -1.7(5) . . . . ?
C91 C90 C89 C88 0.7(6) . . . . ?
C69 C68 C63 C62 66.2(4) . . . . ?
C69 C68 C63 C64 -115.9(3) . . . . ?
C3 C2 C7 C9 -123.6(4) . . . . ?
C3 C2 C7 C10 114.1(4) . . . . ?
C3 C2 C7 C8 -5.3(5) . . . . ?
C21 C16 C17 C18 170.1(4) . . . . ?
C52 C53 C58 C61 176.5(3) . . . . ?
C52 C53 C58 C60 55.2(4) . . . . ?
C52 C53 C58 C59 -62.3(4) . . . . ?
C50 C49 C54 C56 -114.5(4) . . . . ?
C50 C49 C54 C55 122.9(3) . . . . ?
C50 C49 C54 C57 4.5(5) . . . . ?
C40 C39 C44 C43 0.8(5) . . . . ?
C19 C20 C25 C28 120.7(4) . . . . ?
C19 C20 C25 C27 -118.4(4) . . . . ?
C19 C20 C25 C26 3.5(5) . . . . ?
C37 C36 C35 C34 -1.3(7) . . . . ?
C70 C68 C63 C62 -174.8(3) . . . . ?
C70 C68 C63 C64 3.2(4) . . . . ?
C34 C33 C38 C37 -0.9(6) . . . . ?
C85 C80 C81 C82 -1.3(5) . . . . ?
C82 C83 C84 C85 2.2(7) . . . . ?
C43 C42 C41 C40 0.4(6) . . . . ?
C5 C6 C11 C13 -170.7(4) . . . . ?
C5 C6 C11 C14 70.5(4) . . . . ?
C5 C6 C11 C12 -47.3(5) . . . . ?
C17 C16 C21 C22 116.8(4) . . . . ?
C17 C16 C21 C24 -3.5(5) . . . . ?
C17 C16 C21 C23 -121.2(4) . . . . ?
C11 C6 C5 C4 -171.5(4) . . . . ?
C7 C2 C3 C4 172.1(4) . . . . ?
C41 C42 C43 C44 -0.7(6) . . . . ?
C25 C20 C19 C18 -169.2(4) . . . . ?

loop_
_smtbx_masks_void_nr
_smtbx_masks_void_average_x
_smtbx_masks_void_average_y
_smtbx_masks_void_average_z
_smtbx_masks_void_volume
_smtbx_masks_void_count_electrons
_smtbx_masks_void_content
1 0.056 0.625 0.553 9.0 1.1 ?
2 0.056 0.875 0.053 9.0 1.1 ?
3 0.500 0.000 0.000 485.3 86.4 ?
4 0.500 0.500 0.500 485.3 86.4 ?
5 0.498 0.707 0.737 11.2 0.5 ?
6 0.498 0.793 0.237 11.2 0.5 ?
7 0.502 0.207 0.763 11.2 0.5 ?
8 0.502 0.293 0.263 11.2 0.5 ?
9 0.944 0.125 0.947 9.0 1.1 ?
10 0.944 0.375 0.447 9.0 1.0 ?
